data_7050073
loop_
_publ_author_name
'Bai, Shi-Qiang'
'Gao, En-Qing'
'He, Zheng'
'Fang, Chen-Jie'
'Yan, Chun-Hua'

_publ_section_title
;
 Crystal structures and magnetic behaviour of three new azido-bridged
 dinuclear cobalt(ii) and copper(ii) complexes
;
_journal_issue 7
_journal_name_full 'New Journal of Chemistry'
_journal_page_first 935
_journal_paper_doi 10.1039/b418239a
_journal_volume 29
_journal_year 2005
_chemical_formula_sum 'C13 H12 Cu N8'
_chemical_formula_weight 343.85
_chemical_name_systematic
;
?
;
_space_group_IT_number 14
_symmetry_cell_setting monoclinic
_symmetry_space_group_name_Hall '-P 2yn'
_symmetry_space_group_name_H-M 'P 1 21/n 1'
_atom_sites_solution_hydrogens geom
_atom_sites_solution_primary direct
_atom_sites_solution_secondary difmap
_audit_creation_method SHELXL-97
_cell_angle_alpha 90.00
_cell_angle_beta 102.01(3)
_cell_angle_gamma 90.00
_cell_formula_units_Z 4
_cell_length_a 12.0150(4)
_cell_length_b 6.3940(2)
_cell_length_c 19.1148(8)
_cell_measurement_reflns_used 15733
_cell_measurement_temperature 293(2)
_cell_measurement_theta_max 27.485
_cell_measurement_theta_min 3.395
_cell_volume 1436.33(18)
_computing_cell_refinement 'HKL Scalepack (Otwinowski & Minor, 1997)'
_computing_data_collection 'KappaCCD (Nonius B. V., 1998)'
_computing_data_reduction 'HKL Denzo (Otwinowski & Minor, 1997) & maXus (Mackay et al., 1998)'
_computing_molecular_graphics 'Bruker SHELXTL V5.1 (Sheldrick, 1998)'
_computing_publication_material 'SHELXL-97 (Sheldrick, 1997)'
_computing_structure_refinement 'SHELXL-97 (Sheldrick, 1997)'
_computing_structure_solution 'SHELXS-97 (Sheldrick, 1990)'
_diffrn_ambient_temperature 293(2)
_diffrn_detector_area_resol_mean 0.76
_diffrn_measured_fraction_theta_full 0.979
_diffrn_measured_fraction_theta_max 0.979
_diffrn_measurement_device_type 'NONIUS KappaCCD Diffractometer'
_diffrn_measurement_method CCD
_diffrn_radiation_monochromator graphite
_diffrn_radiation_source 'fine-focus sealed tube'
_diffrn_radiation_type MoK\a
_diffrn_radiation_wavelength 0.71073
_diffrn_reflns_av_R_equivalents 0.1247
_diffrn_reflns_av_sigmaI/netI 0.0794
_diffrn_reflns_limit_h_max 15
_diffrn_reflns_limit_h_min -15
_diffrn_reflns_limit_k_max 8
_diffrn_reflns_limit_k_min -8
_diffrn_reflns_limit_l_max 24
_diffrn_reflns_limit_l_min -24
_diffrn_reflns_number 19983
_diffrn_reflns_theta_full 27.42
_diffrn_reflns_theta_max 27.42
_diffrn_reflns_theta_min 3.47
_diffrn_standards_decay_% 0
_exptl_absorpt_coefficient_mu 1.530
_exptl_absorpt_correction_T_max 0.926
_exptl_absorpt_correction_T_min 0.731
_exptl_absorpt_correction_type empirical
_exptl_absorpt_process_details '(Blessing, 1995, 1997)'
_exptl_crystal_colour green
_exptl_crystal_density_diffrn 1.590
_exptl_crystal_density_method 'not measured'
_exptl_crystal_description block
_exptl_crystal_F_000 700
_exptl_crystal_size_max 0.25
_exptl_crystal_size_mid 0.12
_exptl_crystal_size_min 0.05
_refine_diff_density_max 0.548
_refine_diff_density_min -0.573
_refine_diff_density_rms 0.104
_refine_ls_extinction_coef 0.0017(8)
_refine_ls_extinction_expression Fc^*^=kFc[1+0.001xFc^2^\l^3^/sin(2\q)]^-1/4^
_refine_ls_extinction_method SHELXL
_refine_ls_goodness_of_fit_ref 1.048
_refine_ls_hydrogen_treatment constr
_refine_ls_matrix_type full
_refine_ls_number_parameters 201
_refine_ls_number_reflns 3215
_refine_ls_number_restraints 0
_refine_ls_restrained_S_all 1.048
_refine_ls_R_factor_all 0.0912
_refine_ls_R_factor_gt 0.0467
_refine_ls_shift/su_max 0.000
_refine_ls_shift/su_mean 0.000
_refine_ls_structure_factor_coef Fsqd
_refine_ls_weighting_details 'calc w=1/[\s^2^(Fo^2^)+(0.0534P)^2^+0.0000P] where P=(Fo^2^+2Fc^2^)/3'
_refine_ls_weighting_scheme calc
_refine_ls_wR_factor_gt 0.0987
_refine_ls_wR_factor_ref 0.1128
_reflns_number_gt 2071
_reflns_number_total 3215
_reflns_threshold_expression >2sigma(I)
_cod_data_source_file b418239a.txt
_cod_data_source_block 3
_cod_original_cell_volume 1436.35(9)
_cod_original_sg_symbol_H-M P2(1)/n
_cod_database_code 7050073

loop_
_symmetry_equiv_pos_as_xyz
'x, y, z'
'-x+1/2, y+1/2, -z+1/2'
'-x, -y, -z'
'x-1/2, -y-1/2, z-1/2'

loop_
_atom_site_label
_atom_site_type_symbol
_atom_site_fract_x
_atom_site_fract_y
_atom_site_fract_z
_atom_site_U_iso_or_equiv
_atom_site_adp_type
_atom_site_occupancy
_atom_site_symmetry_multiplicity
_atom_site_calc_flag
_atom_site_refinement_flags
_atom_site_disorder_assembly
_atom_site_disorder_group
Cu1 Cu 0.05671(3) 0.22719(5) -0.00807(2) 0.03510(17) Uani 1 1 d . . .
N1 N 0.1192(2) 0.2459(3) 0.09799(14) 0.0361(6) Uani 1 1 d . . .
N2 N 0.2230(2) 0.2787(4) -0.00660(14) 0.0363(6) Uani 1 1 d . . .
N3 N -0.0973(2) 0.1562(4) 0.00837(14) 0.0421(6) Uani 1 1 d . . .
N4 N -0.1838(2) 0.1928(4) -0.03520(15) 0.0393(6) Uani 1 1 d . . .
N5 N -0.2689(3) 0.2194(5) -0.07467(18) 0.0559(8) Uani 1 1 d . . .
N6 N -0.0054(3) 0.2894(5) -0.10724(17) 0.0553(8) Uani 1 1 d . . .
N7 N 0.0260(2) 0.2613(4) -0.16124(17) 0.0457(7) Uani 1 1 d . . .
N8 N 0.0501(3) 0.2410(6) -0.2157(2) 0.0794(12) Uani 1 1 d . . .
C1 C 0.0601(3) 0.2367(5) 0.14955(19) 0.0448(8) Uani 1 1 d . . .
H1 H -0.0184 0.2194 0.1371 0.054 Uiso 1 1 calc R . .
C2 C 0.1120(4) 0.2520(5) 0.2211(2) 0.0511(9) Uani 1 1 d . . .
H2 H 0.0688 0.2471 0.2562 0.061 Uiso 1 1 calc R . .
C3 C 0.2270(4) 0.2743(5) 0.2395(2) 0.0548(10) Uani 1 1 d . . .
H3 H 0.2632 0.2840 0.2874 0.066 Uiso 1 1 calc R . .
C4 C 0.2897(3) 0.2825(5) 0.18673(19) 0.0487(9) Uani 1 1 d . . .
H4 H 0.3684 0.2963 0.1982 0.058 Uiso 1 1 calc R . .
C5 C 0.2323(3) 0.2698(4) 0.11676(18) 0.0381(7) Uani 1 1 d . . .
C6 C 0.2890(3) 0.2843(4) 0.05481(19) 0.0404(8) Uani 1 1 d . . .
C7 C 0.4152(3) 0.3081(6) 0.0690(2) 0.0608(10) Uani 1 1 d . . .
H7A H 0.4397 0.3187 0.0245 0.091 Uiso 1 1 calc R . .
H7B H 0.4503 0.1886 0.0951 0.091 Uiso 1 1 calc R . .
H7C H 0.4369 0.4323 0.0967 0.091 Uiso 1 1 calc R . .
C8 C 0.2691(3) 0.2964(5) -0.06974(18) 0.0386(7) Uani 1 1 d . . .
C9 C 0.2677(3) 0.4897(5) -0.10217(19) 0.0480(8) Uani 1 1 d . . .
H9 H 0.2384 0.6058 -0.0829 0.058 Uiso 1 1 calc R . .
C10 C 0.3102(3) 0.5081(6) -0.1634(2) 0.0554(9) Uani 1 1 d . . .
H10 H 0.3105 0.6380 -0.1852 0.066 Uiso 1 1 calc R . .
C11 C 0.3512(3) 0.3405(7) -0.1920(2) 0.0602(10) Uani 1 1 d . . .
H11 H 0.3790 0.3553 -0.2337 0.072 Uiso 1 1 calc R . .
C12 C 0.3526(3) 0.1464(6) -0.1603(2) 0.0640(11) Uani 1 1 d . . .
H12 H 0.3812 0.0310 -0.1804 0.077 Uiso 1 1 calc R . .
C13 C 0.3114(3) 0.1246(6) -0.0986(2) 0.0541(9) Uani 1 1 d . . .
H13 H 0.3123 -0.0054 -0.0767 0.065 Uiso 1 1 calc R . .

loop_
_atom_site_aniso_label
_atom_site_aniso_U_11
_atom_site_aniso_U_22
_atom_site_aniso_U_33
_atom_site_aniso_U_23
_atom_site_aniso_U_13
_atom_site_aniso_U_12
Cu1 0.0318(2) 0.0416(2) 0.0314(2) 0.00052(17) 0.00555(16) -0.00061(16)
N1 0.0359(14) 0.0374(13) 0.0342(14) -0.0029(11) 0.0056(11) 0.0009(10)
N2 0.0346(14) 0.0394(13) 0.0342(15) 0.0018(11) 0.0060(12) -0.0026(10)
N3 0.0342(15) 0.0588(17) 0.0334(16) -0.0009(12) 0.0074(13) 0.0000(13)
N4 0.0375(17) 0.0449(15) 0.0372(16) -0.0036(12) 0.0121(14) 0.0012(12)
N5 0.0415(18) 0.068(2) 0.053(2) -0.0018(15) -0.0031(15) 0.0070(14)
N6 0.0447(18) 0.083(2) 0.0388(18) 0.0162(15) 0.0101(14) 0.0128(15)
N7 0.0347(15) 0.0579(17) 0.0405(18) 0.0027(14) -0.0018(14) 0.0008(12)
N8 0.057(2) 0.143(4) 0.038(2) -0.016(2) 0.0100(17) 0.002(2)
C1 0.048(2) 0.0490(18) 0.0394(19) -0.0021(15) 0.0143(16) 0.0021(15)
C2 0.066(3) 0.055(2) 0.0351(19) -0.0030(15) 0.0176(18) -0.0029(17)
C3 0.073(3) 0.050(2) 0.036(2) -0.0027(16) 0.0001(19) -0.0080(18)
C4 0.047(2) 0.054(2) 0.040(2) -0.0011(16) -0.0027(16) -0.0041(15)
C5 0.0409(19) 0.0336(15) 0.0379(18) -0.0001(13) 0.0035(15) -0.0002(13)
C6 0.0370(18) 0.0404(17) 0.0431(19) -0.0005(14) 0.0071(15) -0.0026(13)
C7 0.036(2) 0.088(3) 0.055(2) 0.004(2) 0.0043(18) -0.0050(18)
C8 0.0315(16) 0.0479(18) 0.0361(18) 0.0008(14) 0.0059(14) -0.0043(13)
C9 0.050(2) 0.0486(19) 0.046(2) -0.0004(16) 0.0099(17) -0.0070(15)
C10 0.055(2) 0.064(2) 0.048(2) 0.0077(18) 0.0145(18) -0.0088(18)
C11 0.045(2) 0.091(3) 0.049(2) 0.003(2) 0.0202(19) -0.006(2)
C12 0.064(3) 0.069(2) 0.066(3) -0.009(2) 0.030(2) 0.007(2)
C13 0.060(2) 0.0501(19) 0.058(2) 0.0008(17) 0.0241(19) 0.0037(17)

loop_
_atom_type_symbol
_atom_type_description
_atom_type_scat_dispersion_real
_atom_type_scat_dispersion_imag
_atom_type_scat_source
C C 0.0033 0.0016 'International Tables Vol C Tables 4.2.6.8 and 6.1.1.4'
H H 0.0000 0.0000 'International Tables Vol C Tables 4.2.6.8 and 6.1.1.4'
N N 0.0061 0.0033 'International Tables Vol C Tables 4.2.6.8 and 6.1.1.4'
Cu Cu 0.3201 1.2651 'International Tables Vol C Tables 4.2.6.8 and 6.1.1.4'

loop_
_geom_angle_atom_site_label_1
_geom_angle_atom_site_label_2
_geom_angle_atom_site_label_3
_geom_angle
_geom_angle_site_symmetry_1
_geom_angle_site_symmetry_3
_geom_angle_publ_flag
N6 Cu1 N3 91.13(12) . . ?
N6 Cu1 N1 164.63(11) . . ?
N3 Cu1 N1 91.09(11) . . ?
N6 Cu1 N2 99.18(12) . . ?
N3 Cu1 N2 169.58(11) . . ?
N1 Cu1 N2 79.37(11) . . ?
C1 N1 C5 118.3(3) . . ?
C1 N1 Cu1 126.7(2) . . ?
C5 N1 Cu1 114.9(2) . . ?
C6 N2 C8 119.9(3) . . ?
C6 N2 Cu1 116.2(2) . . ?
C8 N2 Cu1 123.8(2) . . ?
N4 N3 Cu1 122.7(2) . . ?
N5 N4 N3 176.2(3) . . ?
N7 N6 Cu1 134.2(2) . . ?
N8 N7 N6 175.5(4) . . ?
N1 C1 C2 121.9(3) . . ?
C3 C2 C1 119.2(4) . . ?
C2 C3 C4 119.6(3) . . ?
C5 C4 C3 118.0(3) . . ?
N1 C5 C4 122.9(3) . . ?
N1 C5 C6 113.6(3) . . ?
C4 C5 C6 123.5(3) . . ?
N2 C6 C5 115.6(3) . . ?
N2 C6 C7 125.8(3) . . ?
C5 C6 C7 118.6(3) . . ?
C13 C8 C9 120.4(3) . . ?
C13 C8 N2 121.0(3) . . ?
C9 C8 N2 118.6(3) . . ?
C10 C9 C8 119.1(3) . . ?
C11 C10 C9 120.7(4) . . ?
C10 C11 C12 120.7(4) . . ?
C13 C12 C11 119.6(4) . . ?
C8 C13 C12 119.5(4) . . ?

loop_
_geom_bond_atom_site_label_1
_geom_bond_atom_site_label_2
_geom_bond_distance
_geom_bond_site_symmetry_2
_geom_bond_publ_flag
Cu1 N6 1.929(3) . ?
Cu1 N3 1.993(3) . ?
Cu1 N1 2.014(3) . ?
Cu1 N2 2.019(3) . ?
N1 C1 1.331(4) . ?
N1 C5 1.340(4) . ?
N2 C6 1.273(4) . ?
N2 C8 1.434(4) . ?
N3 N4 1.212(4) . ?
N4 N5 1.150(4) . ?
N6 N7 1.184(4) . ?
N7 N8 1.144(5) . ?
C1 C2 1.384(5) . ?
C2 C3 1.361(6) . ?
C3 C4 1.379(6) . ?
C4 C5 1.374(5) . ?
C5 C6 1.487(5) . ?
C6 C7 1.492(5) . ?
C8 C13 1.374(5) . ?
C8 C9 1.381(4) . ?
C9 C10 1.376(5) . ?
C10 C11 1.343(5) . ?
C11 C12 1.380(6) . ?
C12 C13 1.376(5) . ?
